data_7004904
loop_
_publ_author_name
'Delbridge, Ewan E.'
'Dugah, Divine T.'
'Nelson, Chassidy R.'
'Skelton, Brian W.'
'White, Allan H.'

_publ_section_title
;
 Synthesis, structure and oxidation of new ytterbium(II) bis(phenolate)
 compounds and their catalytic activity towards epsilon-caprolactone.
;
_journal_issue 1
_journal_name_full 'Dalton transactions (Cambridge, England : 2003)'
_journal_page_first 143
_journal_page_last 153
_journal_paper_doi 10.1039/b613409b
_journal_year 2007
_chemical_formula_moiety ' C68 H108 N4 O4 Yb2, C6 H14)'
_chemical_formula_sum 'C74 H122 N4 O4 Yb2'
_chemical_formula_weight 1478.08
_space_group_IT_number 13
_symmetry_cell_setting monoclinic
_symmetry_space_group_name_Hall '-P 2yc'
_symmetry_space_group_name_H-M 'P 1 2/c 1'
_cell_angle_alpha 90.00000
_cell_angle_beta 91.352(5)
_cell_angle_gamma 90.00000
_cell_formula_units_Z 2
_cell_length_a 14.049(5)
_cell_length_b 9.693(5)
_cell_length_c 26.772(8)
_cell_measurement_reflns_used 7785
_cell_measurement_temperature 150(2)
_cell_measurement_theta_max 28.9
_cell_measurement_theta_min 2.33
_cell_volume 3645(3)
_computing_cell_refinement 'Siemens SAINT (Siemens, 1995)'
_computing_data_collection 'Siemens SMART (Siemens, 1995)'
_computing_data_reduction 'Siemens SAINT'
_computing_molecular_graphics xtal
_computing_publication_material 'xtal BONDLA CIFIO'
_computing_structure_refinement 'xtal CRYLSQ'
_computing_structure_solution xtal
_diffrn_ambient_temperature 150(2)
_diffrn_measured_fraction_theta_full 1.0
_diffrn_measured_fraction_theta_max 1.0
_diffrn_measurement_device_type
;
Bruker SMART CCD diffractometer
;
_diffrn_measurement_method '\w scans'
_diffrn_radiation_detector 'CCD area detector'
_diffrn_radiation_monochromator graphite
_diffrn_radiation_source 'sealed tube'
_diffrn_radiation_type 'Mo K\a'
_diffrn_radiation_wavelength .71073
_diffrn_reflns_av_R_equivalents .063
_diffrn_reflns_av_sigmaI/netI .087
_diffrn_reflns_limit_h_max 19
_diffrn_reflns_limit_h_min -19
_diffrn_reflns_limit_k_max 13
_diffrn_reflns_limit_k_min -13
_diffrn_reflns_limit_l_max 36
_diffrn_reflns_limit_l_min -36
_diffrn_reflns_number 34303
_diffrn_reflns_theta_full 29.
_diffrn_reflns_theta_max 29.
_diffrn_reflns_theta_min 1.45
_diffrn_standards_decay_% 0
_diffrn_standards_number 0
_exptl_absorpt_coefficient_mu 2.597
_exptl_absorpt_correction_T_max 1
_exptl_absorpt_correction_T_min .85
_exptl_absorpt_correction_type multi-scan
_exptl_absorpt_process_details
;
SADABS; Sheldrick, 1996
;
_exptl_crystal_colour red
_exptl_crystal_density_diffrn 1.347
_exptl_crystal_density_method 'not measured'
_exptl_crystal_description fragment
_exptl_crystal_F_000 1532
_exptl_crystal_size_max .09
_exptl_crystal_size_mid .09
_exptl_crystal_size_min .06
_refine_diff_density_max 3.257
_refine_diff_density_min -1.551
_refine_ls_extinction_method none
_refine_ls_goodness_of_fit_all 1.217
_refine_ls_goodness_of_fit_ref 1.217
_refine_ls_hydrogen_treatment noref
_refine_ls_matrix_type full
_refine_ls_number_constraints 0
_refine_ls_number_parameters 366
_refine_ls_number_reflns 9089
_refine_ls_number_restraints 12
_refine_ls_R_factor_all .088
_refine_ls_R_factor_gt .063
_refine_ls_shift/su_max .045
_refine_ls_shift/su_mean .001
_refine_ls_structure_factor_coef Fsqd
_refine_ls_weighting_scheme calc
_refine_ls_wR_factor_all .167
_refine_ls_wR_factor_ref .129
_reflns_d_resolution_high .728
_reflns_d_resolution_low 14.006
_reflns_Friedel_coverage 0
_reflns_limit_h_max 19
_reflns_limit_h_min 0
_reflns_limit_k_max 13
_reflns_limit_k_min 0
_reflns_limit_l_max 36
_reflns_limit_l_min -35
_reflns_number_gt 9093
_reflns_number_total 9093
_reflns_threshold_expression 'I > 2.00 sig(I)'
_cod_data_source_file b613409b.txt
_cod_data_source_block edyb2
_cod_original_sg_symbol_Hall -p_2yc
_cod_original_sg_symbol_H-M P_1_2/c_1
_cod_database_code 7004904

loop_
_symmetry_equiv_pos_as_xyz
+x,+y,+z
-x,+y,1/2-z
-x,-y,-z
+x,-y,1/2+z

loop_
_atom_site_label
_atom_site_fract_x
_atom_site_fract_y
_atom_site_fract_z
_atom_site_U_iso_or_equiv
_atom_site_adp_type
_atom_site_calc_flag
_atom_site_calc_attached_atom
_atom_site_occupancy
_atom_site_disorder_assembly
_atom_site_disorder_group
Yb .42231(2) .56143(3) .696387(11) .02660(17) Uani ? ? 1.00000 ? ?
N1 .3008(4) .7310(6) .7296(2) .029(3) Uani ? ? 1.00000 ? ?
C10 .3106(5) .7400(8) .7855(3) .030(4) Uani ? ? 1.00000 ? ?
C11 .2918(5) .6125(8) .8146(3) .029(4) Uani ? ? 1.00000 ? ?
C12 .3502(5) .4966(8) .8107(3) .028(3) Uani ? ? 1.00000 ? ?
O12 .4221(4) .4983(5) .77910(18) .028(3) Uani ? ? 1.00000 ? ?
C13 .3322(6) .3770(8) .8409(3) .032(4) Uani ? ? 1.00000 ? ?
C131 .3919(7) .2444(8) .8356(3) .036(4) Uani ? ? 1.00000 ? ?
C132 .3790(8) .1860(10) .7827(4) .049(5) Uani ? ? 1.00000 ? ?
C133 .4987(7) .2682(9) .8467(3) .043(5) Uani ? ? 1.00000 ? ?
C134 .3613(8) .1320(10) .8726(4) .050(5) Uani ? ? 1.00000 ? ?
C14 .2593(6) .3858(9) .8749(3) .037(4) Uani ? ? 1.00000 ? ?
C15 .2019(7) .5018(10) .8798(3) .041(5) Uani ? ? 1.00000 ? ?
C151 .1274(8) .5028(10) .9212(4) .048(5) Uani ? ? 1.00000 ? ?
C152 .0675(8) .6349(14) .9202(4) .060(6) Uani ? ? 1.00000 ? ?
C153 .1768(9) .4900(13) .9728(4) .064(7) Uani ? ? 1.00000 ? ?
C154 .0580(7) .3807(12) .9135(4) .055(6) Uani ? ? 1.00000 ? ?
C16 .2165(6) .6133(9) .8490(3) .036(4) Uani ? ? 1.00000 ? ?
C20 .3222(5) .8716(8) .7095(3) .030(4) Uani ? ? 1.00000 ? ?
C21 .3305(5) .8731(8) .6543(3) .030(4) Uani ? ? 1.00000 ? ?
C22 .4107(5) .8142(7) .6325(3) .027(3) Uani ? ? 1.00000 ? ?
O22 .4757(4) .7533(6) .66100(18) .031(3) Uani ? ? 1.00000 ? ?
C23 .4170(5) .8139(7) .5787(3) .026(3) Uani ? ? 1.00000 ? ?
C231 .5012(6) .7456(8) .5535(3) .034(4) Uani ? ? 1.00000 ? ?
C232 .5045(7) .5910(8) .5652(3) .037(4) Uani ? ? 1.00000 ? ?
C233 .5967(6) .8100(9) .5706(3) .040(4) Uani ? ? 1.00000 ? ?
C234 .4942(7) .7599(9) .4959(3) .041(4) Uani ? ? 1.00000 ? ?
C24 .3430(6) .8744(8) .5511(3) .034(4) Uani ? ? 1.00000 ? ?
C25 .2623(5) .9313(7) .5716(3) .029(4) Uani ? ? 1.00000 ? ?
C251 .1779(6) .9850(9) .5395(3) .039(4) Uani ? ? 1.00000 ? ?
C252 .1937(8) .9666(15) .4828(4) .068(7) Uani ? ? 1.00000 ? ?
C253 .1596(11) 1.1308(17) .5491(6) .087(4) Uiso ? ? 1.00000 ? ?
C254 .0928(9) .892(2) .5503(5) .097(10) Uani ? ? 1.00000 ? ?
C26 .2599(5) .9332(7) .6229(3) .029(3) Uani ? ? 1.00000 ? ?
C1 .2024(6) .6881(9) .7145(3) .038(4) Uani ? ? 1.00000 ? ?
C2 .1932(7) .5332(13) .7047(3) .052(6) Uani ? ? 1.00000 ? ?
N3 .2567(5) .4807(8) .6659(3) .039(4) Uani ? ? 1.00000 ? ?
C41 .2466(8) .3277(13) .6655(5) .065(7) Uani ? ? 1.00000 ? ?
C42 .2311(7) .5353(13) .6163(4) .057(6) Uani ? ? 1.00000 ? ?
C01 .088(4) .935(7) .849(2) .264(16) Uiso ? ? .50000 ? ?
C02 .078(5) 1.052(5) .824(2) .264(16) Uiso ? ? .50000 ? ?
C03 .013(4) 1.032(5) .786(2) .264(16) Uiso ? ? .50000 ? ?
C04 .003(6) 1.158(4) .759(3) .264(16) Uiso ? ? .50000 ? ?
C05 -.064(4) 1.137(5) .719(2) .264(16) Uiso ? ? .50000 ? ?
C06 -.073(5) 1.261(7) .693(2) .264(16) Uiso ? ? .50000 ? ?
H10a .37391 .76799 .79337 .03800 Uiso ? ? 1.00000 ? ?
H10b .26736 .80848 .79627 .03800 Uiso ? ? 1.00000 ? ?
H132a .41627 .10452 .77964 .07300 Uiso ? ? 1.00000 ? ?
H132b .40004 .25257 .75914 .07300 Uiso ? ? 1.00000 ? ?
H132c .31417 .16528 .77623 .07300 Uiso ? ? 1.00000 ? ?
H133a .53187 .18351 .84290 .06400 Uiso ? ? 1.00000 ? ?
H133b .50705 .30049 .87993 .06400 Uiso ? ? 1.00000 ? ?
H133c .52216 .33431 .82404 .06400 Uiso ? ? 1.00000 ? ?
H134a .39937 .05224 .86826 .07500 Uiso ? ? 1.00000 ? ?
H134b .29631 .10979 .86647 .07500 Uiso ? ? 1.00000 ? ?
H134c .36962 .16551 .90574 .07500 Uiso ? ? 1.00000 ? ?
H14 .24815 .30895 .89586 .04600 Uiso ? ? 1.00000 ? ?
H152a .02270 .63175 .94614 .09100 Uiso ? ? 1.00000 ? ?
H152b .03502 .64269 .88885 .09100 Uiso ? ? 1.00000 ? ?
H152c .10817 .71258 .92504 .09100 Uiso ? ? 1.00000 ? ?
H153a .13014 .49045 .99802 .09800 Uiso ? ? 1.00000 ? ?
H153b .21915 .56507 .97796 .09800 Uiso ? ? 1.00000 ? ?
H153c .21143 .40567 .97459 .09800 Uiso ? ? 1.00000 ? ?
H154a .01229 .38154 .93897 .08300 Uiso ? ? 1.00000 ? ?
H154b .09269 .29651 .91485 .08300 Uiso ? ? 1.00000 ? ?
H154c .02675 .38895 .88177 .08300 Uiso ? ? 1.00000 ? ?
H16 .17606 .69156 .85077 .04400 Uiso ? ? 1.00000 ? ?
H20a .38055 .90281 .72415 .03800 Uiso ? ? 1.00000 ? ?
H20b .27232 .93238 .71846 .03800 Uiso ? ? 1.00000 ? ?
H232a .55744 .55069 .54928 .05600 Uiso ? ? 1.00000 ? ?
H232b .44749 .54867 .55340 .05600 Uiso ? ? 1.00000 ? ?
H232c .51108 .57821 .60035 .05600 Uiso ? ? 1.00000 ? ?
H233a .64722 .76525 .55415 .06000 Uiso ? ? 1.00000 ? ?
H233b .60485 .79973 .60566 .06000 Uiso ? ? 1.00000 ? ?
H233c .59676 .90554 .56229 .06000 Uiso ? ? 1.00000 ? ?
H234a .54768 .71616 .48145 .06100 Uiso ? ? 1.00000 ? ?
H234b .49348 .85457 .48697 .06100 Uiso ? ? 1.00000 ? ?
H234c .43744 .71682 .48373 .06100 Uiso ? ? 1.00000 ? ?
H24 .34829 .87692 .51584 .04200 Uiso ? ? 1.00000 ? ?
H252a .14004 1.00110 .46443 .10300 Uiso ? ? 1.00000 ? ?
H252b .20172 .87137 .47542 .10300 Uiso ? ? 1.00000 ? ?
H252c .24905 1.01580 .47346 .10300 Uiso ? ? 1.00000 ? ?
H253a .10612 1.16210 .52947 .12500 Uiso ? ? 1.00000 ? ?
H253b .21307 1.18550 .54254 .12500 Uiso ? ? 1.00000 ? ?
H253c .14356 1.14300 .58400 .12500 Uiso ? ? 1.00000 ? ?
H254a .03907 .91960 .53077 .13400 Uiso ? ? 1.00000 ? ?
H254b .07908 .89353 .58445 .13400 Uiso ? ? 1.00000 ? ?
H254c .10860 .79796 .54099 .13400 Uiso ? ? 1.00000 ? ?
H26 .20767 .97747 .63808 .03600 Uiso ? ? 1.00000 ? ?
H1a .18446 .73613 .68489 .04800 Uiso ? ? 1.00000 ? ?
H1b .16087 .71255 .74056 .04800 Uiso ? ? 1.00000 ? ?
H2a .12916 .51406 .69450 .06400 Uiso ? ? 1.00000 ? ?
H2b .20736 .48521 .73504 .06400 Uiso ? ? 1.00000 ? ?
H41a .28696 .28984 .64070 .09600 Uiso ? ? 1.00000 ? ?
H41b .18261 .30355 .65774 .09600 Uiso ? ? 1.00000 ? ?
H41c .26484 .29156 .69719 .09600 Uiso ? ? 1.00000 ? ?
H42a .27280 .50025 .59241 .08400 Uiso ? ? 1.00000 ? ?
H42b .23486 .63350 .61712 .08400 Uiso ? ? 1.00000 ? ?
H42c .16725 .50909 .60787 .08400 Uiso ? ? 1.00000 ? ?
H01a .13303 .94896 .87600 .39200 Uiso ? ? .50000 ? ?
H01b .10890 .86432 .82818 .39200 Uiso ? ? .50000 ? ?
H01c .02814 .91072 .86296 .39200 Uiso ? ? .50000 ? ?
H02a .13746 1.07693 .81014 .32700 Uiso ? ? .50000 ? ?
H02b .05670 1.12334 .84492 .32700 Uiso ? ? .50000 ? ?
H03a -.04619 1.00469 .79957 .32700 Uiso ? ? .50000 ? ?
H03b .03473 .96016 .76457 .32700 Uiso ? ? .50000 ? ?
H04a .06202 1.18436 .74584 .32700 Uiso ? ? .50000 ? ?
H04b -.01998 1.22785 .78031 .32700 Uiso ? ? .50000 ? ?
H05a -.12337 1.10951 .73236 .32700 Uiso ? ? .50000 ? ?
H05b -.04140 1.06557 .69794 .32700 Uiso ? ? .50000 ? ?
H06a -.11224 1.24444 .66391 .39200 Uiso ? ? .50000 ? ?
H06b -.01254 1.29100 .68353 .39200 Uiso ? ? .50000 ? ?
H06c -.10247 1.32655 .71350 .39200 Uiso ? ? .50000 ? ?

loop_
_atom_site_aniso_label
_atom_site_aniso_U_11
_atom_site_aniso_U_22
_atom_site_aniso_U_33
_atom_site_aniso_U_12
_atom_site_aniso_U_13
_atom_site_aniso_U_23
Yb .03122(18) .02744(18) .02084(16) -.00080(12) -.00584(11) -.00124(11)
N1 .030(3) .027(3) .028(3) -.005(2) -.007(2) -.005(2)
C10 .033(4) .030(4) .028(4) .003(3) .001(3) -.002(3)
C11 .034(4) .028(4) .024(3) -.004(3) -.003(3) -.001(3)
C12 .033(4) .028(4) .022(3) -.009(3) -.004(3) .002(3)
O12 .035(3) .027(3) .023(2) .001(2) -.000(2) .002(2)
C13 .039(4) .029(4) .028(4) .001(3) -.003(3) -.005(3)
C131 .064(6) .024(4) .021(3) -.008(4) .006(3) .000(3)
C132 .065(6) .038(5) .042(5) -.005(4) -.011(4) -.008(4)
C133 .054(5) .038(5) .035(4) .012(4) -.007(4) -.004(4)
C134 .072(7) .037(5) .041(5) -.012(5) .009(4) .002(4)
C14 .044(4) .036(4) .031(4) -.008(4) -.002(3) .003(3)
C15 .048(5) .043(5) .030(4) -.015(4) .004(3) -.003(3)
C151 .060(6) .046(5) .038(5) -.007(5) .003(4) .006(4)
C152 .052(6) .084(8) .046(6) -.011(6) .019(5) .004(6)
C153 .090(8) .074(8) .029(5) -.007(7) .024(5) .003(5)
C154 .044(5) .064(7) .056(6) -.007(5) .006(4) .008(5)
C16 .042(4) .035(4) .030(4) -.005(3) .002(3) -.011(3)
C20 .033(4) .027(3) .029(4) .003(3) -.007(3) -.002(3)
C21 .026(3) .032(4) .031(4) -.004(3) -.011(3) -.001(3)
C22 .024(3) .017(3) .039(4) -.004(3) -.012(3) .001(3)
O22 .032(3) .040(3) .022(2) .005(2) -.008(2) -.000(2)
C23 .036(4) .018(3) .025(3) .002(3) -.002(3) -.002(3)
C231 .045(4) .030(4) .027(4) -.005(3) -.010(3) .005(3)
C232 .052(5) .029(4) .031(4) .007(4) .001(3) .000(3)
C233 .035(4) .040(4) .044(5) -.000(4) -.015(3) .000(4)
C234 .051(5) .036(4) .035(4) .007(4) -.006(4) .005(4)
C24 .037(4) .030(4) .034(4) -.005(3) -.002(3) .013(3)
C25 .028(3) .025(3) .034(4) -.000(3) -.009(3) .014(3)
C251 .041(4) .041(5) .033(4) .005(4) -.002(3) .015(4)
C252 .063(7) .100(10) .040(5) .023(7) -.017(5) -.011(6)
C254 .046(6) .171(16) .072(8) -.011(8) -.007(6) .065(10)
C26 .031(4) .024(3) .031(4) .006(3) -.004(3) -.003(3)
C1 .040(4) .039(4) .035(4) -.001(4) -.007(3) .002(4)
C2 .034(4) .084(8) .037(5) -.019(5) -.011(4) .004(5)
N3 .038(4) .045(4) .034(4) -.011(3) -.012(3) -.006(3)
C41 .060(7) .060(7) .073(8) -.013(6) -.021(6) -.001(6)
C42 .043(5) .086(8) .042(5) -.024(5) -.009(4) .022(5)

loop_
_atom_type_symbol
_atom_type_description
_atom_type_oxidation_number
_atom_type_number_in_cell
_atom_type_scat_dispersion_real
_atom_type_scat_dispersion_imag
_atom_type_scat_source
C ? 0 148 .002 .002 'IT Vol C. Table 6.1.1.4 Table 6.1.1.5'
H ? 0 244 0 0 'IT Vol C. Table 6.1.1.4 Table 6.1.1.5'
N ? 0 8 .004 .003 'IT Vol C. Table 6.1.1.4 Table 6.1.1.5'
O ? 0 8 .008 .006 'IT Vol C. Table 6.1.1.4 Table 6.1.1.5'
Yb ? 0 4 -.884 5.548 'IT Vol C. Table 6.1.1.4 Table 6.1.1.5'

loop_
_geom_angle_atom_site_label_1
_geom_angle_atom_site_label_2
_geom_angle_atom_site_label_3
_geom_angle_site_symmetry_1
_geom_angle_site_symmetry_2
_geom_angle_site_symmetry_3
_geom_angle
_geom_angle_publ_flag
N1 Yb O12 . . . 79.6(2) ?
N1 Yb O22 . . . 81.1(2) ?
N1 Yb N3 . . . 72.4(2) ?
N1 Yb O12 . . '2 656' 134.29(19) ?
O12 Yb O22 . . . 129.86(18) ?
O12 Yb N3 . . . 101.7(2) ?
O12 Yb O12 . . '2 656' 71.56(18) ?
O22 Yb N3 . . . 115.5(2) ?
O22 Yb O12 . . '2 656' 90.90(19) ?
N3 Yb O12 . . '2 656' 147.1(2) ?
Yb N1 C10 . . . 109.8(4) ?
Yb N1 C20 . . . 108.7(4) ?
Yb N1 C1 . . . 110.5(5) ?
C10 N1 C20 . . . 106.8(6) ?
C10 N1 C1 . . . 110.4(6) ?
C20 N1 C1 . . . 110.5(6) ?
N1 C10 C11 . . . 117.4(6) ?
N1 C10 H10a . . . 107.5 ?
N1 C10 H10b . . . 107.5 ?
C11 C10 H10a . . . 107.3 ?
C11 C10 H10b . . . 107.4 ?
H10a C10 H10b . . . 109.6 ?
C10 C11 C12 . . . 121.2(7) ?
C10 C11 C16 . . . 118.6(7) ?
C12 C11 C16 . . . 120.0(7) ?
C11 C12 O12 . . . 119.5(6) ?
C11 C12 C13 . . . 119.7(7) ?
O12 C12 C13 . . . 120.8(7) ?
Yb O12 C12 . . . 129.4(4) ?
Yb O12 Yb . . '2 656' 100.2(2) ?
C12 O12 Yb . . '2 656' 122.6(4) ?
C12 C13 C131 . . . 121.1(7) ?
C12 C13 C14 . . . 117.4(7) ?
C131 C13 C14 . . . 121.5(7) ?
C13 C131 C132 . . . 109.9(7) ?
C13 C131 C133 . . . 112.7(7) ?
C13 C131 C134 . . . 111.7(7) ?
C132 C131 C133 . . . 109.1(7) ?
C132 C131 C134 . . . 107.7(7) ?
C133 C131 C134 . . . 105.5(7) ?
C131 C132 H132a . . . 109.4 ?
C131 C132 H132b . . . 109.3 ?
C131 C132 H132c . . . 110.0 ?
H132a C132 H132b . . . 108.9 ?
H132a C132 H132c . . . 109.7 ?
H132b C132 H132c . . . 109.6 ?
C131 C133 H133a . . . 109.2 ?
C131 C133 H133b . . . 109.2 ?
C131 C133 H133c . . . 109.3 ?
H133a C133 H133b . . . 109.6 ?
H133a C133 H133c . . . 109.7 ?
H133b C133 H133c . . . 109.9 ?
C131 C134 H134a . . . 109.4 ?
C131 C134 H134b . . . 109.4 ?
C131 C134 H134c . . . 109.2 ?
H134a C134 H134b . . . 109.7 ?
H134a C134 H134c . . . 109.6 ?
H134b C134 H134c . . . 109.6 ?
C13 C14 C15 . . . 123.4(8) ?
C13 C14 H14 . . . 118.3 ?
C15 C14 H14 . . . 118.3 ?
C14 C15 C151 . . . 118.5(8) ?
C14 C15 C16 . . . 118.8(8) ?
C151 C15 C16 . . . 122.6(8) ?
C15 C151 C152 . . . 112.0(8) ?
C15 C151 C153 . . . 110.3(9) ?
C15 C151 C154 . . . 109.6(8) ?
C152 C151 C153 . . . 108.6(9) ?
C152 C151 C154 . . . 107.1(9) ?
C153 C151 C154 . . . 109.2(9) ?
C151 C152 H152a . . . 109.6 ?
C151 C152 H152b . . . 109.5 ?
C151 C152 H152c . . . 109.4 ?
H152a C152 H152b . . . 109.6 ?
H152a C152 H152c . . . 109.4 ?
H152b C152 H152c . . . 109.4 ?
C151 C153 H153a . . . 109.5 ?
C151 C153 H153b . . . 109.7 ?
C151 C153 H153c . . . 109.5 ?
H153a C153 H153b . . . 109.5 ?
H153a C153 H153c . . . 109.2 ?
H153b C153 H153c . . . 109.4 ?
C151 C154 H154a . . . 109.5 ?
C151 C154 H154b . . . 109.4 ?
C151 C154 H154c . . . 109.4 ?
H154a C154 H154b . . . 109.5 ?
H154a C154 H154c . . . 109.6 ?
H154b C154 H154c . . . 109.4 ?
C11 C16 C15 . . . 120.5(8) ?
C11 C16 H16 . . . 119.5 ?
C15 C16 H16 . . . 119.9 ?
N1 C20 C21 . . . 112.7(6) ?
N1 C20 H20a . . . 108.7 ?
N1 C20 H20b . . . 108.6 ?
C21 C20 H20a . . . 108.7 ?
C21 C20 H20b . . . 108.7 ?
H20a C20 H20b . . . 109.5 ?
C20 C21 C22 . . . 119.5(7) ?
C20 C21 C26 . . . 121.7(7) ?
C22 C21 C26 . . . 118.8(7) ?
C21 C22 O22 . . . 119.7(7) ?
C21 C22 C23 . . . 118.9(6) ?
O22 C22 C23 . . . 121.3(6) ?
Yb O22 C22 . . . 112.6(4) ?
C22 C23 C231 . . . 120.5(6) ?
C22 C23 C24 . . . 117.8(7) ?
C231 C23 C24 . . . 121.8(7) ?
C23 C231 C232 . . . 110.7(7) ?
C23 C231 C233 . . . 111.9(6) ?
C23 C231 C234 . . . 111.7(7) ?
C232 C231 C233 . . . 108.3(7) ?
C232 C231 C234 . . . 107.0(7) ?
C233 C231 C234 . . . 107.0(7) ?
C231 C232 H232a . . . 109.3 ?
C231 C232 H232b . . . 109.5 ?
C231 C232 H232c . . . 109.4 ?
H232a C232 H232b . . . 109.6 ?
H232a C232 H232c . . . 109.3 ?
H232b C232 H232c . . . 109.6 ?
C231 C233 H233a . . . 109.5 ?
C231 C233 H233b . . . 109.5 ?
C231 C233 H233c . . . 109.3 ?
H233a C233 H233b . . . 109.7 ?
H233a C233 H233c . . . 109.4 ?
H233b C233 H233c . . . 109.4 ?
C231 C234 H234a . . . 109.4 ?
C231 C234 H234b . . . 109.7 ?
C231 C234 H234c . . . 109.5 ?
H234a C234 H234b . . . 109.4 ?
H234a C234 H234c . . . 109.2 ?
H234b C234 H234c . . . 109.5 ?
C23 C24 C25 . . . 124.6(7) ?
C23 C24 H24 . . . 117.7 ?
C25 C24 H24 . . . 117.8 ?
C24 C25 C251 . . . 122.8(7) ?
C24 C25 C26 . . . 116.0(7) ?
C251 C25 C26 . . . 121.1(7) ?
C25 C251 C252 . . . 112.5(8) ?
C25 C251 C253 . . . 111.4(9) ?
C25 C251 C254 . . . 106.8(8) ?
C252 C251 C253 . . . 108.4(10) ?
C252 C251 C254 . . . 104.4(9) ?
C253 C251 C254 . . . 113.2(11) ?
C251 C252 H252a . . . 109.6 ?
C251 C252 H252b . . . 109.6 ?
C251 C252 H252c . . . 109.6 ?
H252a C252 H252b . . . 109.4 ?
H252a C252 H252c . . . 109.4 ?
H252b C252 H252c . . . 109.3 ?
C251 C253 H253a . . . 110.4 ?
C251 C253 H253b . . . 111.6 ?
C251 C253 H253c . . . 109.5 ?
H253a C253 H253b . . . 109.8 ?
H253a C253 H253c . . . 107.0 ?
H253b C253 H253c . . . 108.5 ?
C251 C254 H254a . . . 110.2 ?
C251 C254 H254b . . . 110.8 ?
C251 C254 H254c . . . 108.7 ?
H254a C254 H254b . . . 110.7 ?
H254a C254 H254c . . . 107.9 ?
H254b C254 H254c . . . 108.5 ?
C21 C26 C25 . . . 123.8(7) ?
C21 C26 H26 . . . 118.1 ?
C25 C26 H26 . . . 118.1 ?
N1 C1 C2 . . . 113.2(7) ?
N1 C1 H1a . . . 108.4 ?
N1 C1 H1b . . . 108.3 ?
C2 C1 H1a . . . 108.7 ?
C2 C1 H1b . . . 108.7 ?
H1a C1 H1b . . . 109.6 ?
C1 C2 N3 . . . 114.2(8) ?
C1 C2 H2a . . . 108.4 ?
C1 C2 H2b . . . 108.6 ?
N3 C2 H2a . . . 108.2 ?
N3 C2 H2b . . . 108.3 ?
H2a C2 H2b . . . 109.0 ?
Yb N3 C2 . . . 103.2(5) ?
Yb N3 C41 . . . 113.0(6) ?
Yb N3 C42 . . . 112.3(6) ?
C2 N3 C41 . . . 106.9(8) ?
C2 N3 C42 . . . 111.9(8) ?
C41 N3 C42 . . . 109.3(8) ?
N3 C41 H41a . . . 109.2 ?
N3 C41 H41b . . . 109.8 ?
N3 C41 H41c . . . 109.7 ?
H41a C41 H41b . . . 109.2 ?
H41a C41 H41c . . . 109.1 ?
H41b C41 H41c . . . 109.9 ?
N3 C42 H42a . . . 110.0 ?
N3 C42 H42b . . . 109.0 ?
N3 C42 H42c . . . 109.1 ?
H42a C42 H42b . . . 109.9 ?
H42a C42 H42c . . . 109.9 ?
H42b C42 H42c . . . 108.8 ?
C02 C01 H01a . . . 109 ?
C02 C01 H01b . . . 109 ?
C02 C01 H01c . . . 110 ?
H01a C01 H01b . . . 110 ?
H01a C01 H01c . . . 109 ?
H01b C01 H01c . . . 110 ?
C01 C02 C03 . . . 109(5) ?
C01 C02 H02a . . . 110 ?
C01 C02 H02b . . . 109 ?
C03 C02 H02a . . . 110(6) ?
C03 C02 H02b . . . 109(6) ?
H02a C02 H02b . . . 110(5) ?
C02 C03 C04 . . . 108(5) ?
C02 C03 H03a . . . 110(5) ?
C02 C03 H03b . . . 109(5) ?
C04 C03 H03a . . . 111(5) ?
C04 C03 H03b . . . 110(5) ?
H03a C03 H03b . . . 109(5) ?
C03 C04 C05 . . . 108(5) ?
C03 C04 H04a . . . 110(6) ?
C03 C04 H04b . . . 109(6) ?
C05 C04 H04a . . . 110(6) ?
C05 C04 H04b . . . 109(6) ?
H04a C04 H04b . . . 110(5) ?
C04 C05 C06 . . . 108(5) ?
C04 C05 H05a . . . 110(6) ?
C04 C05 H05b . . . 109(5) ?
C06 C05 H05a . . . 111(6) ?
C06 C05 H05b . . . 110(6) ?
H05a C05 H05b . . . 109(5) ?
C05 C06 H06a . . . 108(6) ?
C05 C06 H06b . . . 109(6) ?
C05 C06 H06c . . . 109(6) ?
H06a C06 H06b . . . 110(7) ?
H06a C06 H06c . . . 110(7) ?
H06b C06 H06c . . . 111(7) ?

loop_
_geom_bond_atom_site_label_1
_geom_bond_atom_site_label_2
_geom_bond_site_symmetry_1
_geom_bond_site_symmetry_2
_geom_bond_distance
_geom_bond_publ_flag
Yb N1 . . 2.545(6) ?
Yb O12 . . 2.297(5) ?
Yb O22 . . 2.225(6) ?
Yb N3 . . 2.569(7) ?
Yb O12 . '2 656' 2.349(5) ?
N1 C10 . . 1.503(10) ?
N1 C20 . . 1.498(10) ?
N1 C1 . . 1.490(11) ?
C10 C11 . . 1.488(11) ?
C10 H10a . . .950 ?
C10 H10b . . .949 ?
C11 C12 . . 1.396(11) ?
C11 C16 . . 1.420(11) ?
C12 O12 . . 1.333(9) ?
C12 C13 . . 1.439(11) ?
C13 C131 . . 1.543(12) ?
C13 C14 . . 1.388(12) ?
C131 C132 . . 1.532(12) ?
C131 C133 . . 1.540(14) ?
C131 C134 . . 1.539(12) ?
C132 H132a . . .953 ?
C132 H132b . . .954 ?
C132 H132c . . .945 ?
C133 H133a . . .950 ?
C133 H133b . . .948 ?
C133 H133c . . .948 ?
C134 H134a . . .949 ?
C134 H134b . . .949 ?
C134 H134c . . .950 ?
C14 C15 . . 1.392(13) ?
C14 H14 . . .948 ?
C15 C151 . . 1.542(14) ?
C15 C16 . . 1.378(12) ?
C151 C152 . . 1.532(16) ?
C151 C153 . . 1.537(14) ?
C151 C154 . . 1.544(15) ?
C152 H152a . . .949 ?
C152 H152b . . .950 ?
C152 H152c . . .952 ?
C153 H153a . . .951 ?
C153 H153b . . .948 ?
C153 H153c . . .952 ?
C154 H154a . . .949 ?
C154 H154b . . .951 ?
C154 H154c . . .950 ?
C16 H16 . . .950 ?
C20 C21 . . 1.487(11) ?
C20 H20a . . .949 ?
C20 H20b . . .950 ?
C21 C22 . . 1.402(10) ?
C21 C26 . . 1.410(10) ?
C22 O22 . . 1.316(9) ?
C22 C23 . . 1.445(10) ?
C23 C231 . . 1.526(11) ?
C23 C24 . . 1.390(11) ?
C231 C232 . . 1.531(12) ?
C231 C233 . . 1.540(12) ?
C231 C234 . . 1.550(12) ?
C232 H232a . . .950 ?
C232 H232b . . .947 ?
C232 H232c . . .951 ?
C233 H233a . . .948 ?
C233 H233b . . .949 ?
C233 H233c . . .952 ?
C234 H234a . . .952 ?
C234 H234b . . .948 ?
C234 H234c . . .951 ?
C24 C25 . . 1.386(11) ?
C24 H24 . . .950 ?
C25 C251 . . 1.539(11) ?
C25 C26 . . 1.375(11) ?
C251 C252 . . 1.549(14) ?
C251 C253 . . 1.460(19) ?
C251 C254 . . 1.530(18) ?
C252 H252a . . .950 ?
C252 H252b . . .951 ?
C252 H252c . . .951 ?
C253 H253a . . .957 ?
C253 H253b . . .939 ?
C253 H253c . . .972 ?
C254 H254a . . .947 ?
C254 H254b . . .939 ?
C254 H254c . . .97 ?
C26 H26 . . .950 ?
C1 C2 . . 1.528(15) ?
C1 H1a . . .948 ?
C1 H1b . . .950 ?
C2 N3 . . 1.476(12) ?
C2 H2a . . .953 ?
C2 H2b . . .952 ?
N3 C41 . . 1.490(15) ?
N3 C42 . . 1.467(13) ?
C41 H41a . . .956 ?
C41 H41b . . .947 ?
C41 H41c . . .948 ?
C42 H42a . . .940 ?
C42 H42b . . .954 ?
C42 H42c . . .954 ?
C01 C02 . . 1.33(8) ?
C01 H01a . . .95 ?
C01 H01b . . .95 ?
C01 H01c . . .95 ?
C02 C03 . . 1.36(8) ?
C02 H02a . . .95 ?
C02 H02b . . .95 ?
C03 C04 . . 1.43(7) ?
C03 H03a . . .95 ?
C03 H03b . . .95 ?
C04 C05 . . 1.41(9) ?
C04 H04a . . .94 ?
C04 H04b . . .95 ?
C05 C06 . . 1.40(9) ?
C05 H05a . . .95 ?
C05 H05b . . .96 ?
C06 H06a . . .95 ?
C06 H06b . . .94 ?
C06 H06c . . .94 ?
